data_7023974
loop_
_publ_author_name
'Johnston, Cooper W.'
'McKinnon, Stephen D. J.'
'Patrick, Brian O.'
'Hicks, Robin G.'

_publ_section_title
;
 The first &quot;Kuhn verdazyl&quot; ligand and comparative studies of its
 PdCl2 complex with analogous 6-oxoverdazyl ligands.
;
_journal_issue 48
_journal_name_full 'Dalton transactions (Cambridge, England : 2003)'
_journal_page_first 16829
_journal_page_last 16836
_journal_paper_doi 10.1039/c3dt52191e
_journal_volume 42
_journal_year 2013
_chemical_formula_sum 'C19 H14 N5 O'
_chemical_formula_weight 328.35
_chemical_name_systematic
; 
 ? 
;
_space_group_IT_number 33
_symmetry_cell_setting orthorhombic
_symmetry_space_group_name_Hall 'P 2c -2n'
_symmetry_space_group_name_H-M 'P n a 21'
_atom_sites_solution_hydrogens geom
_atom_sites_solution_primary direct
_atom_sites_solution_secondary difmap
_audit_creation_method SHELXL-97
_cell_angle_alpha 90.00
_cell_angle_beta 90.00
_cell_angle_gamma 90.00
_cell_formula_units_Z 4
_cell_length_a 11.2176(4)
_cell_length_b 19.5159(6)
_cell_length_c 7.0585(2)
_cell_measurement_reflns_used 9218
_cell_measurement_temperature 90.0(1)
_cell_measurement_theta_max 25.33
_cell_measurement_theta_min 2.77
_cell_volume 1545.26(8)
_computing_cell_refinement 'Bruker SAINT'
_computing_data_collection 'Bruker APEX2'
_computing_data_reduction 'Bruker SAINT'
_computing_molecular_graphics 'Bruker SHELXTL'
_computing_publication_material 'Bruker SHELXTL'
_computing_structure_refinement 'SHELXL-97 (Sheldrick, 2008)'
_computing_structure_solution 'SHELXS-97 (Sheldrick, 2008)'
_diffrn_ambient_temperature 90.0(1)
_diffrn_measured_fraction_theta_full 1.000
_diffrn_measured_fraction_theta_max 1.000
_diffrn_measurement_device_type 'Bruker APEX-II CCD'
_diffrn_measurement_method '\f and \w scans'
_diffrn_radiation_monochromator graphite
_diffrn_radiation_source 'fine-focus sealed tube'
_diffrn_radiation_type MoK\a
_diffrn_radiation_wavelength 0.71073
_diffrn_reflns_av_R_equivalents 0.0491
_diffrn_reflns_av_sigmaI/netI 0.0423
_diffrn_reflns_limit_h_max 13
_diffrn_reflns_limit_h_min -13
_diffrn_reflns_limit_k_max 23
_diffrn_reflns_limit_k_min -23
_diffrn_reflns_limit_l_max 8
_diffrn_reflns_limit_l_min -8
_diffrn_reflns_number 16806
_diffrn_reflns_theta_full 25.37
_diffrn_reflns_theta_max 25.37
_diffrn_reflns_theta_min 2.09
_diffrn_standards_number 0
_exptl_absorpt_coefficient_mu 0.093
_exptl_absorpt_correction_T_max 0.997
_exptl_absorpt_correction_T_min 0.878
_exptl_absorpt_correction_type multi-scan
_exptl_absorpt_process_details 'SADABS (Sheldrick, 2008)'
_exptl_crystal_colour red
_exptl_crystal_density_diffrn 1.411
_exptl_crystal_density_method 'not measured'
_exptl_crystal_description needle
_exptl_crystal_F_000 684
_exptl_crystal_size_max 0.20
_exptl_crystal_size_mid 0.04
_exptl_crystal_size_min 0.03
_refine_diff_density_max 0.510
_refine_diff_density_min -0.382
_refine_diff_density_rms 0.077
_refine_ls_abs_structure_details 'Flack H D (1983), Acta Cryst. A39, 876-881'
_refine_ls_abs_structure_Flack -1(4)
_refine_ls_extinction_method none
_refine_ls_goodness_of_fit_ref 1.134
_refine_ls_hydrogen_treatment constr
_refine_ls_matrix_type full
_refine_ls_number_parameters 226
_refine_ls_number_reflns 2837
_refine_ls_number_restraints 1
_refine_ls_restrained_S_all 1.134
_refine_ls_R_factor_all 0.0782
_refine_ls_R_factor_gt 0.0731
_refine_ls_shift/su_max 0.000
_refine_ls_shift/su_mean 0.000
_refine_ls_structure_factor_coef Fsqd
_refine_ls_weighting_details 'calc w=1/[\s^2^(Fo^2^)+(0.0653P)^2^+3.8220P] where P=(Fo^2^+2Fc^2^)/3'
_refine_ls_weighting_scheme calc
_refine_ls_wR_factor_gt 0.1991
_refine_ls_wR_factor_ref 0.2023
_reflns_number_gt 2611
_reflns_number_total 2837
_reflns_threshold_expression >2\s(I)
_cod_data_source_file c3dt52191e.txt
_cod_data_source_block rh105
_cod_depositor_comments
;
The following automatic conversions were performed:

'_symmetry_cell_setting' value 'Orthorhombic' changed to
'orthorhombic' according to
/home/saulius/struct/CIF-dictionaries/cif_core.dic dictionary named
'cif_core.dic' version 2.4.2 from 2011-04-26.

Automatic conversion script
Id: cif_fix_values 1891 2012-01-12 08:04:46Z andrius 
;
_cod_original_sg_symbol_H-M Pna2(1)
_cod_database_code 7023974

loop_
_symmetry_equiv_pos_as_xyz
'x, y, z'
'-x, -y, z+1/2'
'x+1/2, -y+1/2, z'
'-x+1/2, y+1/2, z+1/2'

loop_
_atom_site_label
_atom_site_type_symbol
_atom_site_fract_x
_atom_site_fract_y
_atom_site_fract_z
_atom_site_U_iso_or_equiv
_atom_site_adp_type
_atom_site_occupancy
_atom_site_symmetry_multiplicity
_atom_site_calc_flag
_atom_site_refinement_flags
C1 C 0.8056(3) 0.5130(2) 0.0288(6) 0.0221(9) Uani 1 1 d .
C2 C 0.5653(3) 0.5036(2) -0.0041(7) 0.0189(8) Uani 1 1 d .
C3 C 0.7802(4) 0.6386(2) 0.0209(8) 0.0271(10) Uani 1 1 d .
C4 C 0.7156(4) 0.6882(2) 0.1149(7) 0.0259(10) Uani 1 1 d .
H4 H 0.6410 0.6769 0.1706 0.031 Uiso 1 1 calc R
C5 C 0.7591(4) 0.7545(3) 0.1284(9) 0.0379(12) Uani 1 1 d .
H5 H 0.7140 0.7886 0.1922 0.045 Uiso 1 1 calc R
C6 C 0.8673(4) 0.7710(2) 0.0498(7) 0.0335(12) Uani 1 1 d .
H6 H 0.8971 0.8164 0.0593 0.040 Uiso 1 1 calc R
C7 C 0.9319(4) 0.7219(3) -0.0419(8) 0.0385(13) Uani 1 1 d .
H7 H 1.0071 0.7336 -0.0949 0.046 Uiso 1 1 calc R
C8 C 0.8895(4) 0.6539(3) -0.0599(7) 0.0329(11) Uani 1 1 d .
H8 H 0.9344 0.6200 -0.1250 0.039 Uiso 1 1 calc R
C9 C 0.8137(4) 0.3885(2) 0.0115(7) 0.0244(9) Uani 1 1 d .
C10 C 0.7646(4) 0.3340(2) 0.1071(7) 0.0295(10) Uani 1 1 d .
H10 H 0.6896 0.3384 0.1684 0.035 Uiso 1 1 calc R
C11 C 0.8265(5) 0.2720(3) 0.1125(8) 0.0381(12) Uani 1 1 d .
H11 H 0.7945 0.2340 0.1793 0.046 Uiso 1 1 calc R
C12 C 0.9352(5) 0.2664(3) 0.0196(10) 0.0426(13) Uani 1 1 d .
H12 H 0.9773 0.2242 0.0229 0.051 Uiso 1 1 calc R
C13 C 0.9832(4) 0.3219(2) -0.0783(8) 0.0358(12) Uani 1 1 d .
H13 H 1.0580 0.3176 -0.1404 0.043 Uiso 1 1 calc R
C14 C 0.9223(4) 0.3830(2) -0.0848(8) 0.0294(11) Uani 1 1 d .
H14 H 0.9535 0.4209 -0.1535 0.035 Uiso 1 1 calc R
N1 N 0.6272(3) 0.44512(19) -0.0131(6) 0.0281(9) Uani 1 1 d .
N2 N 0.7482(3) 0.45223(18) 0.0023(6) 0.0240(8) Uani 1 1 d .
N3 N 0.7326(3) 0.57012(18) 0.0115(6) 0.0241(8) Uani 1 1 d .
N4 N 0.6101(3) 0.56679(18) 0.0029(6) 0.0263(8) Uani 1 1 d .
N5 N 0.3690(3) 0.5552(2) -0.0193(8) 0.0367(11) Uani 1 1 d .
C15 C 0.4342(4) 0.4964(2) -0.0030(8) 0.0209(8) Uani 1 1 d .
C19 C 0.2501(4) 0.5489(2) -0.0074(9) 0.0380(13) Uani 1 1 d .
H19 H 0.2033 0.5894 -0.0153 0.046 Uiso 1 1 calc R
C18 C 0.1921(4) 0.4881(2) 0.0155(8) 0.0311(11) Uani 1 1 d .
H18 H 0.1076 0.4861 0.0236 0.037 Uiso 1 1 calc R
C16 C 0.3821(4) 0.4336(2) 0.0205(9) 0.0346(12) Uani 1 1 d .
H16 H 0.4296 0.3935 0.0325 0.041 Uiso 1 1 calc R
C17 C 0.2607(4) 0.4296(3) 0.0263(9) 0.0374(12) Uani 1 1 d .
H17 H 0.2231 0.3861 0.0379 0.045 Uiso 1 1 calc R
O1 O 0.9121(3) 0.51842(17) 0.0641(6) 0.0361(9) Uani 1 1 d .

loop_
_atom_site_aniso_label
_atom_site_aniso_U_11
_atom_site_aniso_U_22
_atom_site_aniso_U_33
_atom_site_aniso_U_23
_atom_site_aniso_U_13
_atom_site_aniso_U_12
C1 0.0172(19) 0.032(2) 0.017(2) -0.008(2) 0.0006(18) 0.0008(17)
C2 0.0201(18) 0.028(2) 0.0088(16) 0.0013(17) -0.0014(18) 0.0019(16)
C3 0.0178(19) 0.036(2) 0.028(2) -0.001(2) -0.003(2) -0.0071(17)
C4 0.0159(19) 0.029(2) 0.033(3) 0.001(2) -0.002(2) -0.0011(17)
C5 0.029(3) 0.035(3) 0.050(3) -0.001(3) -0.003(3) -0.001(2)
C6 0.038(3) 0.030(2) 0.033(3) 0.011(2) -0.009(2) -0.007(2)
C7 0.025(2) 0.049(3) 0.041(3) 0.007(3) -0.003(2) -0.017(2)
C8 0.023(2) 0.046(3) 0.030(3) -0.005(2) 0.005(2) -0.003(2)
C9 0.024(2) 0.026(2) 0.023(2) -0.002(2) -0.006(2) -0.0017(17)
C10 0.029(2) 0.034(2) 0.025(2) 0.007(2) -0.004(2) 0.0005(19)
C11 0.046(3) 0.032(3) 0.036(3) -0.002(2) -0.010(3) -0.002(2)
C12 0.044(3) 0.029(2) 0.055(3) 0.000(3) -0.025(3) 0.011(2)
C13 0.026(2) 0.035(3) 0.047(3) -0.014(3) -0.006(2) 0.001(2)
C14 0.020(2) 0.025(2) 0.043(3) -0.004(2) -0.007(2) -0.0021(18)
N1 0.0182(17) 0.034(2) 0.032(2) 0.0035(18) -0.0036(18) -0.0030(15)
N2 0.0147(16) 0.0306(19) 0.027(2) -0.0003(18) -0.0009(18) 0.0024(14)
N3 0.0145(15) 0.0318(18) 0.0259(19) -0.0051(19) 0.0023(17) -0.0014(14)
N4 0.0167(16) 0.0325(19) 0.030(2) -0.0035(19) 0.0055(18) -0.0006(14)
N5 0.0220(19) 0.034(2) 0.054(3) 0.005(2) 0.003(2) 0.0030(16)
C15 0.0201(18) 0.0224(19) 0.0204(19) 0.0042(18) -0.0011(19) 0.0003(16)
C19 0.018(2) 0.037(3) 0.059(4) 0.003(3) 0.001(3) 0.0043(19)
C18 0.0161(19) 0.049(3) 0.028(2) -0.006(3) -0.002(2) -0.0027(19)
C16 0.025(2) 0.025(2) 0.054(3) -0.003(3) -0.011(3) -0.0011(18)
C17 0.027(2) 0.035(2) 0.051(3) 0.009(3) -0.010(3) -0.0128(19)
O1 0.0216(16) 0.0412(19) 0.045(2) -0.0066(16) -0.0058(16) 0.0014(15)

loop_
_atom_type_symbol
_atom_type_description
_atom_type_scat_dispersion_real
_atom_type_scat_dispersion_imag
_atom_type_scat_source
C C 0.0033 0.0016 'International Tables Vol C Tables 4.2.6.8 and 6.1.1.4'
H H 0.0000 0.0000 'International Tables Vol C Tables 4.2.6.8 and 6.1.1.4'
N N 0.0061 0.0033 'International Tables Vol C Tables 4.2.6.8 and 6.1.1.4'
O O 0.0106 0.0060 'International Tables Vol C Tables 4.2.6.8 and 6.1.1.4'

loop_
_geom_angle_atom_site_label_1
_geom_angle_atom_site_label_2
_geom_angle_atom_site_label_3
_geom_angle
O1 C1 N2 124.3(4)
O1 C1 N3 121.6(4)
N2 C1 N3 114.1(3)
N4 C2 N1 126.6(4)
N4 C2 C15 117.6(3)
N1 C2 C15 115.8(3)
C4 C3 C8 120.9(4)
C4 C3 N3 118.5(4)
C8 C3 N3 120.6(4)
C3 C4 C5 120.2(4)
C3 C4 H4 119.9
C5 C4 H4 119.9
C6 C5 C4 120.1(5)
C6 C5 H5 119.9
C4 C5 H5 119.9
C7 C6 C5 119.8(5)
C7 C6 H6 120.1
C5 C6 H6 120.1
C6 C7 C8 121.5(5)
C6 C7 H7 119.3
C8 C7 H7 119.3
C3 C8 C7 117.5(5)
C3 C8 H8 121.2
C7 C8 H8 121.2
C10 C9 C14 121.9(4)
C10 C9 N2 119.0(4)
C14 C9 N2 119.1(4)
C9 C10 C11 119.0(5)
C9 C10 H10 120.5
C11 C10 H10 120.5
C12 C11 C10 119.5(5)
C12 C11 H11 120.2
C10 C11 H11 120.2
C11 C12 C13 120.8(4)
C11 C12 H12 119.6
C13 C12 H12 119.6
C14 C13 C12 119.9(5)
C14 C13 H13 120.0
C12 C13 H13 120.0
C13 C14 C9 118.8(5)
C13 C14 H14 120.6
C9 C14 H14 120.6
C2 N1 N2 115.1(3)
C1 N2 N1 124.6(3)
C1 N2 C9 120.2(3)
N1 N2 C9 114.9(3)
N4 N3 C1 123.7(3)
N4 N3 C3 114.6(3)
C1 N3 C3 121.4(3)
C2 N4 N3 114.9(3)
C19 N5 C15 116.7(4)
N5 C15 C16 122.3(4)
N5 C15 C2 116.9(4)
C16 C15 C2 120.8(4)
N5 C19 C18 124.2(4)
N5 C19 H19 117.9
C18 C19 H19 117.9
C19 C18 C17 117.5(4)
C19 C18 H18 121.3
C17 C18 H18 121.3
C17 C16 C15 118.8(4)
C17 C16 H16 120.6
C15 C16 H16 120.6
C16 C17 C18 120.5(4)
C16 C17 H17 119.8
C18 C17 H17 119.8

loop_
_geom_bond_atom_site_label_1
_geom_bond_atom_site_label_2
_geom_bond_distance
C1 O1 1.225(5)
C1 N2 1.363(5)
C1 N3 1.389(5)
C2 N4 1.333(5)
C2 N1 1.337(5)
C2 C15 1.477(5)
C3 C4 1.379(6)
C3 C8 1.385(6)
C3 N3 1.441(6)
C4 C5 1.387(6)
C4 H4 0.9500
C5 C6 1.372(7)
C5 H5 0.9500
C6 C7 1.365(7)
C6 H6 0.9500
C7 C8 1.416(7)
C7 H7 0.9500
C8 H8 0.9500
C9 C10 1.375(6)
C9 C14 1.400(7)
C9 N2 1.446(5)
C10 C11 1.394(7)
C10 H10 0.9500
C11 C12 1.389(8)
C11 H11 0.9500
C12 C13 1.394(8)
C12 H12 0.9500
C13 C14 1.375(7)
C13 H13 0.9500
C14 H14 0.9500
N1 N2 1.369(5)
N3 N4 1.376(5)
N5 C19 1.342(6)
N5 C15 1.367(6)
C15 C16 1.367(6)
C19 C18 1.363(6)
C19 H19 0.9500
C18 C17 1.380(7)
C18 H18 0.9500
C16 C17 1.365(6)
C16 H16 0.9500
C17 H17 0.9500

loop_
_geom_torsion_atom_site_label_1
_geom_torsion_atom_site_label_2
_geom_torsion_atom_site_label_3
_geom_torsion_atom_site_label_4
_geom_torsion
C8 C3 C4 C5 0.5(8)
N3 C3 C4 C5 179.4(4)
C3 C4 C5 C6 -0.6(8)
C4 C5 C6 C7 0.1(8)
C5 C6 C7 C8 0.6(8)
C4 C3 C8 C7 0.1(8)
N3 C3 C8 C7 -178.8(5)
C6 C7 C8 C3 -0.7(8)
C14 C9 C10 C11 1.9(8)
N2 C9 C10 C11 178.6(4)
C9 C10 C11 C12 -0.9(8)
C10 C11 C12 C13 0.2(8)
C11 C12 C13 C14 -0.5(8)
C12 C13 C14 C9 1.4(8)
C10 C9 C14 C13 -2.1(7)
N2 C9 C14 C13 -178.9(4)
N4 C2 N1 N2 5.7(7)
C15 C2 N1 N2 -174.7(4)
O1 C1 N2 N1 171.3(5)
N3 C1 N2 N1 -9.1(7)
O1 C1 N2 C9 -1.2(7)
N3 C1 N2 C9 178.5(4)
C2 N1 N2 C1 1.3(7)
C2 N1 N2 C9 174.1(4)
C10 C9 N2 C1 136.9(5)
C14 C9 N2 C1 -46.2(6)
C10 C9 N2 N1 -36.2(6)
C14 C9 N2 N1 140.6(5)
O1 C1 N3 N4 -169.0(5)
N2 C1 N3 N4 11.3(6)
O1 C1 N3 C3 4.4(7)
N2 C1 N3 C3 -175.3(4)
C4 C3 N3 N4 33.1(6)
C8 C3 N3 N4 -148.0(5)
C4 C3 N3 C1 -140.9(5)
C8 C3 N3 C1 38.0(7)
N1 C2 N4 N3 -3.6(7)
C15 C2 N4 N3 176.8(4)
C1 N3 N4 C2 -5.6(7)
C3 N3 N4 C2 -179.4(4)
C19 N5 C15 C16 1.3(9)
C19 N5 C15 C2 -176.3(5)
N4 C2 C15 N5 8.1(7)
N1 C2 C15 N5 -171.6(5)
N4 C2 C15 C16 -169.5(5)
N1 C2 C15 C16 10.8(7)
C15 N5 C19 C18 -1.5(9)
N5 C19 C18 C17 -0.2(10)
N5 C15 C16 C17 0.5(9)
C2 C15 C16 C17 178.0(5)
C15 C16 C17 C18 -2.3(10)
C19 C18 C17 C16 2.1(9)
